data_7218325
loop_
_publ_author_name
'Aaker\"oy, Christer B.'
'Welideniya, Dhanushi'
'Desper, John'
'Moore, Curtis'

_publ_section_title
;
 Halogen-bond driven co-crystallization of potential anti-cancer
 compounds: a structural study
;
_journal_issue 44
_journal_name_full CrystEngComm
_journal_page_first 10203
_journal_paper_doi 10.1039/C4CE01614A
_journal_volume 16
_journal_year 2014
_chemical_formula_moiety
;
(C18 H22 N4 O2) (C8 F16 I2)
;
_chemical_formula_sum 'C26 H22 F16 I2 N4 O2'
_chemical_formula_weight 980.28
_chemical_name_systematic
;
DW-8-18 (3-pyridyl)-CONH-(CH2)6-NHCO-(3-pyridyl), I-(CF2)8-I
;
_space_group_IT_number 2
_symmetry_cell_setting triclinic
_symmetry_space_group_name_Hall '-P 1'
_symmetry_space_group_name_H-M 'P -1'
_atom_sites_solution_hydrogens geom
_atom_sites_solution_primary direct
_atom_sites_solution_secondary difmap
_audit_creation_method SHELXL-97
_cell_angle_alpha 86.386(2)
_cell_angle_beta 87.930(2)
_cell_angle_gamma 87.776(2)
_cell_formula_units_Z 1
_cell_length_a 5.0528(4)
_cell_length_b 5.1104(4)
_cell_length_c 29.870(2)
_cell_measurement_reflns_used 9035
_cell_measurement_temperature 120(2)
_cell_measurement_theta_max 31.34
_cell_measurement_theta_min 3.42
_cell_volume 768.75(10)
_computing_cell_refinement 'Bruker SAINT'
_computing_data_collection 'Bruker APEX2'
_computing_data_reduction 'Bruker SAINT'
_computing_molecular_graphics 'Bruker SHELXTL'
_computing_publication_material 'Bruker SHELXTL'
_computing_structure_refinement 'SHELXL-97 (Sheldrick, 2008)'
_computing_structure_solution 'SHELXS-97 (Sheldrick, 2008)'
_diffrn_ambient_temperature 120(2)
_diffrn_measured_fraction_theta_full 0.983
_diffrn_measured_fraction_theta_max 0.925
_diffrn_measurement_device_type 'Bruker APEX-II CCD'
_diffrn_measurement_method '\f and \w scans'
_diffrn_radiation_monochromator graphite
_diffrn_radiation_source 'fine-focus sealed tube'
_diffrn_radiation_type MoK\a
_diffrn_radiation_wavelength 0.71073
_diffrn_reflns_av_R_equivalents 0.0323
_diffrn_reflns_av_sigmaI/netI 0.0351
_diffrn_reflns_limit_h_max 7
_diffrn_reflns_limit_h_min -7
_diffrn_reflns_limit_k_max 7
_diffrn_reflns_limit_k_min -7
_diffrn_reflns_limit_l_max 43
_diffrn_reflns_limit_l_min -43
_diffrn_reflns_number 13832
_diffrn_reflns_theta_full 30.00
_diffrn_reflns_theta_max 31.43
_diffrn_reflns_theta_min 2.05
_exptl_absorpt_coefficient_mu 2.178
_exptl_absorpt_correction_T_max 0.8804
_exptl_absorpt_correction_T_min 0.5425
_exptl_absorpt_correction_type multi-scan
_exptl_absorpt_process_details SADABS
_exptl_crystal_colour colourless
_exptl_crystal_density_diffrn 2.117
_exptl_crystal_density_method 'not measured'
_exptl_crystal_description plate
_exptl_crystal_F_000 472
_exptl_crystal_size_max 0.32
_exptl_crystal_size_mid 0.24
_exptl_crystal_size_min 0.06
_refine_diff_density_max 1.241
_refine_diff_density_min -1.121
_refine_diff_density_rms 0.114
_refine_ls_extinction_method none
_refine_ls_goodness_of_fit_ref 0.975
_refine_ls_hydrogen_treatment mixed
_refine_ls_matrix_type full
_refine_ls_number_parameters 229
_refine_ls_number_reflns 4733
_refine_ls_number_restraints 0
_refine_ls_restrained_S_all 0.975
_refine_ls_R_factor_all 0.0301
_refine_ls_R_factor_gt 0.0273
_refine_ls_shift/su_max 0.003
_refine_ls_shift/su_mean 0.000
_refine_ls_structure_factor_coef Fsqd
_refine_ls_weighting_details 'calc w=1/[\s^2^(Fo^2^)+(0.0500P)^2^+0.0000P] where P=(Fo^2^+2Fc^2^)/3'
_refine_ls_weighting_scheme calc
_refine_ls_wR_factor_gt 0.0710
_refine_ls_wR_factor_ref 0.0729
_reflns_number_gt 4368
_reflns_number_total 4733
_reflns_threshold_expression >2sigma(I)
_cod_data_source_file c4ce01614a2.cif
_cod_data_source_block A6D8
_cod_depositor_comments
;
The following automatic conversions were performed:

'_symmetry_cell_setting' value 'Triclinic' changed to 'triclinic'
according to
/usr/data/users/saulius/crontab/automatic-downloads/rss-feeds/RSC/lib/dictionaries/cif_core.dic
dictionary named 'cif_core.dic' version 2.4.2 from 2011-04-26.

Automatic conversion script
Id: cif_fix_values 2827 2014-09-09 07:05:25Z andrius 

 Adding full bibliography for 7218320--7218332.cif.
;
_cod_original_sg_symbol_H-M P-1
_cod_database_code 7218325

loop_
_symmetry_equiv_pos_as_xyz
'x, y, z'
'-x, -y, -z'

loop_
_atom_site_label
_atom_site_type_symbol
_atom_site_fract_x
_atom_site_fract_y
_atom_site_fract_z
_atom_site_U_iso_or_equiv
_atom_site_adp_type
_atom_site_occupancy
_atom_site_symmetry_multiplicity
_atom_site_calc_flag
_atom_site_refinement_flags
N11 N -0.0316(4) 0.5733(4) 0.22186(7) 0.0233(4) Uani 1 1 d .
C12 C 0.1226(4) 0.6390(4) 0.18592(7) 0.0199(4) Uani 1 1 d .
H12 H 0.2687 0.5245 0.1789 0.024 Uiso 1 1 calc R
C13 C 0.0817(4) 0.8653(4) 0.15826(7) 0.0163(3) Uani 1 1 d .
C14 C -0.1340(4) 1.0316(4) 0.16868(7) 0.0196(4) Uani 1 1 d .
H14 H -0.1685 1.1886 0.1508 0.023 Uiso 1 1 calc R
C15 C -0.2973(4) 0.9645(5) 0.20559(8) 0.0236(4) Uani 1 1 d .
H15 H -0.4467 1.0734 0.2132 0.028 Uiso 1 1 calc R
C16 C -0.2382(4) 0.7356(4) 0.23114(8) 0.0235(4) Uani 1 1 d .
H16 H -0.3499 0.6914 0.2565 0.028 Uiso 1 1 calc R
C17 C 0.2670(4) 0.9421(4) 0.12005(7) 0.0161(3) Uani 1 1 d .
N17 N 0.4030(3) 0.7496(3) 0.09990(6) 0.0178(3) Uani 1 1 d .
H17 H 0.363(5) 0.602(6) 0.1052(10) 0.021 Uiso 1 1 d .
O17 O 0.2940(3) 1.1766(3) 0.10801(5) 0.0218(3) Uani 1 1 d .
C21 C 0.5959(4) 0.8103(4) 0.06371(7) 0.0174(4) Uani 1 1 d .
H21A H 0.7269 0.9300 0.0742 0.021 Uiso 1 1 calc R
H21B H 0.5046 0.9014 0.0381 0.021 Uiso 1 1 calc R
C22 C 0.7388(4) 0.5634(4) 0.04833(7) 0.0181(4) Uani 1 1 d .
H22A H 0.6068 0.4396 0.0396 0.022 Uiso 1 1 calc R
H22B H 0.8381 0.4777 0.0736 0.022 Uiso 1 1 calc R
C23 C 0.9308(4) 0.6230(4) 0.00864(7) 0.0172(4) Uani 1 1 d .
H23A H 0.8322 0.7155 -0.0160 0.021 Uiso 1 1 calc R
H23B H 1.0662 0.7418 0.0179 0.021 Uiso 1 1 calc R
C31 C 0.2840(4) -0.0387(4) 0.35203(7) 0.0194(4) Uani 1 1 d .
I1 I 0.14994(2) 0.21997(2) 0.296602(4) 0.01955(6) Uani 1 1 d .
F31A F 0.1018(3) -0.2205(3) 0.36145(5) 0.0265(3) Uani 1 1 d .
F31B F 0.5118(3) -0.1637(3) 0.33972(5) 0.0286(3) Uani 1 1 d .
C32 C 0.3275(4) 0.1113(4) 0.39448(7) 0.0171(4) Uani 1 1 d .
F32A F 0.0974(2) 0.2380(2) 0.40497(4) 0.0229(3) Uani 1 1 d .
F32B F 0.5119(3) 0.2905(2) 0.38388(5) 0.0246(3) Uani 1 1 d .
C33 C 0.4181(4) -0.0634(4) 0.43622(7) 0.0172(4) Uani 1 1 d .
F33A F 0.2371(3) -0.2461(2) 0.44548(4) 0.0235(3) Uani 1 1 d .
F33B F 0.6514(2) -0.1824(3) 0.42524(4) 0.0246(3) Uani 1 1 d .
C34 C 0.4534(4) 0.0879(4) 0.47931(7) 0.0171(4) Uani 1 1 d .
F34A F 0.2196(3) 0.2058(3) 0.49015(4) 0.0241(3) Uani 1 1 d .
F34B F 0.6324(3) 0.2733(2) 0.46989(4) 0.0242(3) Uani 1 1 d .

loop_
_atom_site_aniso_label
_atom_site_aniso_U_11
_atom_site_aniso_U_22
_atom_site_aniso_U_33
_atom_site_aniso_U_23
_atom_site_aniso_U_13
_atom_site_aniso_U_12
N11 0.0327(10) 0.0201(8) 0.0170(9) 0.0011(7) 0.0001(7) -0.0047(7)
C12 0.0236(9) 0.0177(9) 0.0181(9) -0.0005(7) -0.0007(7) 0.0005(7)
C13 0.0178(8) 0.0155(8) 0.0156(9) -0.0015(7) -0.0009(7) -0.0014(6)
C14 0.0193(9) 0.0194(9) 0.0200(10) -0.0014(7) -0.0017(7) 0.0001(7)
C15 0.0206(9) 0.0293(11) 0.0213(10) -0.0058(8) 0.0006(8) -0.0004(8)
C16 0.0262(10) 0.0279(10) 0.0168(10) -0.0017(8) 0.0023(8) -0.0057(8)
C17 0.0178(8) 0.0144(8) 0.0161(9) 0.0002(7) -0.0019(7) 0.0000(6)
N17 0.0226(8) 0.0111(7) 0.0193(8) 0.0015(6) 0.0036(6) -0.0014(6)
O17 0.0265(7) 0.0121(6) 0.0258(8) 0.0027(5) 0.0037(6) 0.0004(5)
C21 0.0183(8) 0.0153(8) 0.0179(9) 0.0014(7) 0.0025(7) 0.0010(6)
C22 0.0209(9) 0.0130(8) 0.0199(9) 0.0010(7) 0.0014(7) 0.0003(7)
C23 0.0182(8) 0.0135(8) 0.0196(9) 0.0010(7) 0.0020(7) 0.0000(6)
C31 0.0222(9) 0.0168(8) 0.0191(10) 0.0000(7) -0.0027(7) -0.0002(7)
I1 0.02541(8) 0.01871(8) 0.01447(8) 0.00066(5) -0.00226(5) -0.00128(5)
F31A 0.0380(7) 0.0197(6) 0.0224(7) 0.0016(5) -0.0068(5) -0.0096(5)
F31B 0.0324(7) 0.0307(7) 0.0222(7) -0.0048(5) -0.0026(5) 0.0128(5)
C32 0.0200(9) 0.0143(8) 0.0167(9) 0.0014(7) -0.0019(7) -0.0007(7)
F32A 0.0255(6) 0.0228(6) 0.0201(6) -0.0022(5) -0.0027(5) 0.0076(5)
F32B 0.0305(7) 0.0220(6) 0.0216(6) 0.0050(5) -0.0052(5) -0.0112(5)
C33 0.0194(8) 0.0137(8) 0.0184(9) 0.0010(7) -0.0020(7) -0.0002(6)
F33A 0.0329(7) 0.0197(6) 0.0184(6) 0.0031(5) -0.0041(5) -0.0109(5)
F33B 0.0261(6) 0.0272(6) 0.0199(6) -0.0030(5) -0.0013(5) 0.0095(5)
C34 0.0215(9) 0.0129(8) 0.0169(9) 0.0012(7) -0.0013(7) -0.0012(7)
F34A 0.0257(6) 0.0269(6) 0.0191(6) -0.0028(5) -0.0023(5) 0.0101(5)
F34B 0.0324(7) 0.0197(6) 0.0210(6) 0.0029(5) -0.0044(5) -0.0103(5)

loop_
_atom_type_symbol
_atom_type_description
_atom_type_scat_dispersion_real
_atom_type_scat_dispersion_imag
_atom_type_scat_source
C C 0.0033 0.0016 'International Tables Vol C Tables 4.2.6.8 and 6.1.1.4'
H H 0.0000 0.0000 'International Tables Vol C Tables 4.2.6.8 and 6.1.1.4'
N N 0.0061 0.0033 'International Tables Vol C Tables 4.2.6.8 and 6.1.1.4'
O O 0.0106 0.0060 'International Tables Vol C Tables 4.2.6.8 and 6.1.1.4'
F F 0.0171 0.0103 'International Tables Vol C Tables 4.2.6.8 and 6.1.1.4'
I I -0.4742 1.8119 'International Tables Vol C Tables 4.2.6.8 and 6.1.1.4'

loop_
_geom_angle_atom_site_label_1
_geom_angle_atom_site_label_2
_geom_angle_atom_site_label_3
_geom_angle
_geom_angle_site_symmetry_1
_geom_angle_site_symmetry_3
C12 N11 C16 117.37(19) . .
C12 N11 I1 122.98(14) . .
C16 N11 I1 116.02(14) . .
N11 C12 C13 123.81(19) . .
N11 C12 H12 118.1 . .
C13 C12 H12 118.1 . .
C12 C13 C14 117.79(18) . .
C12 C13 C17 122.59(17) . .
C14 C13 C17 119.52(18) . .
C15 C14 C13 119.0(2) . .
C15 C14 H14 120.5 . .
C13 C14 H14 120.5 . .
C16 C15 C14 118.7(2) . .
C16 C15 H15 120.7 . .
C14 C15 H15 120.7 . .
N11 C16 C15 123.3(2) . .
N11 C16 H16 118.3 . .
C15 C16 H16 118.3 . .
O17 C17 N17 121.85(18) . .
O17 C17 C13 120.55(17) . .
N17 C17 C13 117.60(17) . .
C17 N17 C21 120.64(16) . .
C17 N17 H17 119(2) . .
C21 N17 H17 119(2) . .
N17 C21 C22 111.31(16) . .
N17 C21 H21A 109.4 . .
C22 C21 H21A 109.4 . .
N17 C21 H21B 109.4 . .
C22 C21 H21B 109.4 . .
H21A C21 H21B 108.0 . .
C21 C22 C23 111.79(16) . .
C21 C22 H22A 109.3 . .
C23 C22 H22A 109.3 . .
C21 C22 H22B 109.3 . .
C23 C22 H22B 109.3 . .
H22A C22 H22B 107.9 . .
C23 C23 C22 112.9(2) 2_765 .
C23 C23 H23A 109.0 2_765 .
C22 C23 H23A 109.0 . .
C23 C23 H23B 109.0 2_765 .
C22 C23 H23B 109.0 . .
H23A C23 H23B 107.8 . .
F31A C31 F31B 107.86(16) . .
F31A C31 C32 109.48(17) . .
F31B C31 C32 109.41(16) . .
F31A C31 I1 108.55(13) . .
F31B C31 I1 109.32(14) . .
C32 C31 I1 112.12(13) . .
C31 I1 N11 179.64(6) . .
F32A C32 F32B 108.59(15) . .
F32A C32 C31 107.45(16) . .
F32B C32 C31 107.84(16) . .
F32A C32 C33 108.98(16) . .
F32B C32 C33 108.75(16) . .
C31 C32 C33 115.07(16) . .
F33A C33 F33B 109.12(16) . .
F33A C33 C32 108.09(16) . .
F33B C33 C32 107.78(16) . .
F33A C33 C34 108.52(16) . .
F33B C33 C34 108.42(16) . .
C32 C33 C34 114.80(16) . .
F34A C34 F34B 108.72(15) . .
F34A C34 C34 108.5(2) . 2_656
F34B C34 C34 108.4(2) . 2_656
F34A C34 C33 108.12(16) . .
F34B C34 C33 108.56(16) . .
C34 C34 C33 114.41(19) 2_656 .

loop_
_geom_bond_atom_site_label_1
_geom_bond_atom_site_label_2
_geom_bond_distance
_geom_bond_site_symmetry_2
N11 C12 1.337(3) .
N11 C16 1.340(3) .
N11 I1 2.9322(19) .
C12 C13 1.391(3) .
C12 H12 0.9500 .
C13 C14 1.394(3) .
C13 C17 1.493(3) .
C14 C15 1.387(3) .
C14 H14 0.9500 .
C15 C16 1.384(3) .
C15 H15 0.9500 .
C16 H16 0.9500 .
C17 O17 1.241(2) .
C17 N17 1.340(2) .
N17 C21 1.456(3) .
N17 H17 0.79(3) .
C21 C22 1.517(3) .
C21 H21A 0.9900 .
C21 H21B 0.9900 .
C22 C23 1.528(3) .
C22 H22A 0.9900 .
C22 H22B 0.9900 .
C23 C23 1.524(4) 2_765
C23 H23A 0.9900 .
C23 H23B 0.9900 .
C31 F31A 1.343(2) .
C31 F31B 1.345(2) .
C31 C32 1.549(3) .
C31 I1 2.164(2) .
C32 F32A 1.346(2) .
C32 F32B 1.347(2) .
C32 C33 1.559(3) .
C33 F33A 1.341(2) .
C33 F33B 1.345(2) .
C33 C34 1.562(3) .
C34 F34A 1.344(2) .
C34 F34B 1.345(2) .
C34 C34 1.558(4) 2_656

loop_
_geom_hbond_atom_site_label_D
_geom_hbond_atom_site_label_H
_geom_hbond_atom_site_label_A
_geom_hbond_distance_DH
_geom_hbond_distance_HA
_geom_hbond_distance_DA
_geom_hbond_angle_DHA
_geom_hbond_site_symmetry_A
N17 H17 O17 0.79(3) 2.21(3) 2.994(2) 169(3) 1_545

loop_
_geom_torsion_atom_site_label_1
_geom_torsion_atom_site_label_2
_geom_torsion_atom_site_label_3
_geom_torsion_atom_site_label_4
_geom_torsion
_geom_torsion_site_symmetry_4
C16 N11 C12 C13 0.6(3) .
I1 N11 C12 C13 -157.04(16) .
N11 C12 C13 C14 -0.4(3) .
N11 C12 C13 C17 176.0(2) .
C12 C13 C14 C15 -0.3(3) .
C17 C13 C14 C15 -176.84(19) .
C13 C14 C15 C16 0.8(3) .
C12 N11 C16 C15 -0.1(3) .
I1 N11 C16 C15 159.07(18) .
C14 C15 C16 N11 -0.5(3) .
C12 C13 C17 O17 -150.4(2) .
C14 C13 C17 O17 26.0(3) .
C12 C13 C17 N17 29.0(3) .
C14 C13 C17 N17 -154.7(2) .
O17 C17 N17 C21 2.1(3) .
C13 C17 N17 C21 -177.26(18) .
C17 N17 C21 C22 175.97(19) .
N17 C21 C22 C23 176.83(17) .
C21 C22 C23 C23 -177.8(2) 2_765
F31A C31 I1 N11 120(11) .
F31B C31 I1 N11 -122(11) .
C32 C31 I1 N11 -1(11) .
C12 N11 I1 C31 108(11) .
C16 N11 I1 C31 -50(11) .
F31A C31 C32 F32A -63.4(2) .
F31B C31 C32 F32A 178.56(15) .
I1 C31 C32 F32A 57.09(18) .
F31A C31 C32 F32B 179.68(15) .
F31B C31 C32 F32B 61.7(2) .
I1 C31 C32 F32B -59.79(17) .
F31A C31 C32 C33 58.1(2) .
F31B C31 C32 C33 -59.9(2) .
I1 C31 C32 C33 178.65(12) .
F32A C32 C33 F33A 63.8(2) .
F32B C32 C33 F33A -178.03(15) .
C31 C32 C33 F33A -57.0(2) .
F32A C32 C33 F33B -178.42(15) .
F32B C32 C33 F33B -60.2(2) .
C31 C32 C33 F33B 60.8(2) .
F32A C32 C33 C34 -57.5(2) .
F32B C32 C33 C34 60.7(2) .
C31 C32 C33 C34 -178.24(16) .
F33A C33 C34 F34A -61.47(19) .
F33B C33 C34 F34A -179.87(15) .
C32 C33 C34 F34A 59.6(2) .
F33A C33 C34 F34B -179.25(15) .
F33B C33 C34 F34B 62.34(19) .
C32 C33 C34 F34B -58.2(2) .
F33A C33 C34 C34 59.5(2) 2_656
F33B C33 C34 C34 -58.9(3) 2_656
C32 C33 C34 C34 -179.43(19) 2_656
